data_1525987
loop_
_publ_author_name
'Esmaeilzadeh, S.'
'Lidin, S.'
'Nygren, M.'
'Grins, J.'

_publ_section_title
;
 Single crystal refinement of the incommensurately modulated Mn0.55 Ta0.45
 O1.7, an oxygen deficient fluorite type compound
;
_journal_name_full 'Zeitschrift fuer Anorganische und Allgemeine Chemie'
_journal_page_first 148
_journal_page_last 159
_journal_volume 626
_journal_year 2000
_chemical_formula_sum 'Mn0.55 O1.7 Ta0.45'
_chemical_name_systematic '(Mn0.55 Ta0.45) O1.7'
_space_group_IT_number 12
_symmetry_space_group_name_Hall '-I 2y'
_symmetry_space_group_name_H-M 'I 1 2/m 1'
_cell_angle_alpha 90
_cell_angle_beta 91.677
_cell_angle_gamma 90
_cell_formula_units_Z 2
_cell_length_a 3.5005
_cell_length_b 3.573
_cell_length_c 5.0015
_cell_volume 62.528
_citation_journal_id_ASTM ZAACAB
_cod_data_source_file Esmaeilzadeh_ZAACAB_2000_748.cif
_cod_data_source_block Mn0.55O1.7Ta0.45
_cod_original_cell_volume 62.5284
_cod_original_sg_symbol_Hall '-C 2y (x,y,-x+z)'
_cod_database_code 1525987

loop_
_symmetry_equiv_pos_as_xyz
x,y,z
-x,y,-z
-x,-y,-z
x,-y,z
x+1/2,y+1/2,z+1/2
-x+1/2,y+1/2,-z+1/2
-x+1/2,-y+1/2,-z+1/2
x+1/2,-y+1/2,z+1/2

loop_
_atom_site_label
_atom_site_type_symbol
_atom_site_fract_x
_atom_site_fract_y
_atom_site_fract_z
_atom_site_occupancy
_atom_site_U_iso_or_equiv
Mn1 Mn+2 0 0 0 0.55 0.0
Ta1 Ta+5 0 0 0 0.45 0.0
O1 O-2 -0.037 0.5 0.233 0.85 0.0
